data_4330727
loop_
_publ_author_name
'Fergus R. Knight'
'Rebecca A. M. Randall'
'Kasun S. Athukorala Arachchige'
'Lucy Wakefield'
'John M. Griffin'
'Sharon E. Ashbrook'
'Michael B\"uhl'
'Alexandra M. Z. Slawin'
'J. Derek Woollins'

_publ_contact_author_email frk@st-and.ac.uk
_publ_contact_author_name 'F R KNIGHT'
_publ_section_title
;
 Noncovalent Interactions in Peri-Substituted Chalconium Acenaphthene and
 Naphthalene Salts: A Combined Experimental, Crystallographic,
 Computational, and Solid-State NMR Study
;
_journal_name_full 'Inorganic Chemistry'
_journal_page_first 11087
_journal_page_last 11097
_journal_paper_doi 10.1021/ic301627y
_journal_volume 51
_journal_year 2012
_chemical_formula_moiety 'C26 H21 F3 O3 S Se Te'
_chemical_formula_sum 'C26 H21 F3 O3 S Se Te'
_chemical_formula_weight 677.07
_space_group_IT_number 2
_symmetry_cell_setting triclinic
_symmetry_Int_Tables_number 2
_symmetry_space_group_name_Hall '-P 1'
_symmetry_space_group_name_H-M 'P -1'
_atom_sites_solution_hydrogens geom
_atom_sites_solution_primary direct
_atom_sites_solution_secondary difmap
_cell_angle_alpha 78.338(11)
_cell_angle_beta 88.457(15)
_cell_angle_gamma 79.095(13)
_cell_formula_units_Z 4
_cell_length_a 10.5649(19)
_cell_length_b 12.583(2)
_cell_length_c 19.371(4)
_cell_measurement_reflns_used 9594
_cell_measurement_temperature 125
_cell_measurement_theta_max 26.37
_cell_measurement_theta_min 1.68
_cell_volume 2476.3(8)
_computing_cell_refinement 'CrystalClear-SM Expert 2.0 r5'
_computing_data_collection 'CrystalClear-SM Expert 2.0 r5 (Rigaku, 2010)'
_computing_data_reduction 'CrystalClear-SM Expert 2.0 r5'
_computing_molecular_graphics 'CrystalStructure 4.0'
_computing_publication_material 'CrystalStructure 4.0 (Rigaku, 2010)'
_computing_structure_refinement 'SHELXL97 (Sheldrick, 2008)'
_computing_structure_solution 'SHELXS97 (Sheldrick, 2008)'
_diffrn_ambient_temperature 125
_diffrn_detector_area_resol_mean 28.944
_diffrn_measured_fraction_theta_full 0.974
_diffrn_measured_fraction_theta_max 0.974
_diffrn_measurement_device_type 'Rigaku Saturn724'
_diffrn_measurement_method \w
_diffrn_radiation_type 'Mo K\a'
_diffrn_radiation_wavelength 0.71075
_diffrn_reflns_av_R_equivalents 0.0578
_diffrn_reflns_limit_h_max 13
_diffrn_reflns_limit_h_min -12
_diffrn_reflns_limit_k_max 13
_diffrn_reflns_limit_k_min -15
_diffrn_reflns_limit_l_max 24
_diffrn_reflns_limit_l_min -23
_diffrn_reflns_number 20623
_diffrn_reflns_theta_full 26.38
_diffrn_reflns_theta_max 26.38
_diffrn_standards_number 0
_exptl_absorpt_coefficient_mu 2.806
_exptl_absorpt_correction_T_max 0.945
_exptl_absorpt_correction_T_min 0.663
_exptl_absorpt_correction_type multi-scan
_exptl_absorpt_process_details 'REQAB (Rigaku, 1998)'
_exptl_crystal_colour colorless
_exptl_crystal_density_diffrn 1.816
_exptl_crystal_description platelet
_exptl_crystal_F_000 1320.00
_exptl_crystal_size_max 0.090
_exptl_crystal_size_mid 0.060
_exptl_crystal_size_min 0.020
_refine_diff_density_max 1.350
_refine_diff_density_min -1.540
_refine_ls_extinction_method none
_refine_ls_goodness_of_fit_ref 1.166
_refine_ls_hydrogen_treatment constr
_refine_ls_number_parameters 631
_refine_ls_number_reflns 9882
_refine_ls_number_restraints 0
_refine_ls_R_factor_gt 0.0682
_refine_ls_shift/su_max 0.035
_refine_ls_structure_factor_coef Fsqd
_refine_ls_weighting_details 'w = 1/[\s^2^(Fo^2^)+(0.1229P)^2^+2.1297P] where P=(Fo^2^+2Fc^2^)/3'
_refine_ls_weighting_scheme calc
_refine_ls_wR_factor_ref 0.2311
_reflns_number_gt 8326
_reflns_number_total 9882
_reflns_threshold_expression F^2^>2.0\s(F^2^)
_cod_data_source_file ic301627y_si_001_11.cif
_cod_data_source_block Ferg100-5
_cod_original_cell_volume 2476.2(8)
_cod_database_code 4330727

loop_
_symmetry_equiv_pos_site_id
_symmetry_equiv_pos_as_xyz
1 +X,+Y,+Z
2 -X,-Y,-Z

loop_
_atom_site_label
_atom_site_type_symbol
_atom_site_fract_x
_atom_site_fract_y
_atom_site_fract_z
_atom_site_U_iso_or_equiv
_atom_site_adp_type
_atom_site_occupancy
_atom_site_symmetry_multiplicity
_atom_site_calc_flag
_atom_site_refinement_flags
Te1 Te -0.48210(5) 1.02484(5) 0.33152(3) 0.02194(18) Uani 1.0 2 d .
Te2 Te 0.47785(5) 0.49997(5) 0.16660(3) 0.02355(18) Uani 1.0 2 d .
Se1 Se -0.55226(8) 0.89082(8) 0.21790(5) 0.0249(3) Uani 1.0 2 d .
Se2 Se 0.61323(8) 0.59202(8) 0.28024(5) 0.0251(3) Uani 1.0 2 d .
S1 S 0.1462(2) 0.7060(2) 0.07943(12) 0.0284(5) Uani 1.0 2 d .
S2 S 0.8195(2) 0.8283(2) 0.47176(12) 0.0263(5) Uani 1.0 2 d .
F1 F 0.1358(6) 0.5783(5) 0.2034(3) 0.0445(15) Uani 1.0 2 d .
F2 F 0.0895(7) 0.7521(6) 0.2042(4) 0.0474(16) Uani 1.0 2 d .
F3 F -0.0475(6) 0.6736(6) 0.1646(3) 0.0444(16) Uani 1.0 2 d .
F4 F 0.9780(7) 0.6442(6) 0.4605(4) 0.064(2) Uani 1.0 2 d .
F5 F 0.9223(9) 0.7552(8) 0.3622(4) 0.085(3) Uani 1.0 2 d .
F6 F 0.7887(8) 0.6604(7) 0.4194(5) 0.074(3) Uani 1.0 2 d .
O1 O 0.2804(6) 0.7023(7) 0.0946(4) 0.0434(19) Uani 1.0 2 d .
O2 O 0.1246(7) 0.6167(7) 0.0485(4) 0.0403(18) Uani 1.0 2 d .
O3 O 0.0769(7) 0.8155(7) 0.0476(4) 0.0423(19) Uani 1.0 2 d .
O4 O 0.9278(8) 0.8802(8) 0.4752(5) 0.056(3) Uani 1.0 2 d .
O5 O 0.7781(9) 0.7706(7) 0.5375(4) 0.050(2) Uani 1.0 2 d .
O6 O 0.7174(7) 0.8923(7) 0.4265(4) 0.050(3) Uani 1.0 2 d .
C1 C -0.6388(9) 1.1348(8) 0.2731(5) 0.027(2) Uani 1.0 2 d .
C2 C -0.6731(9) 1.2389(8) 0.2904(5) 0.0255(19) Uani 1.0 2 d .
C3 C -0.7765(9) 1.3210(8) 0.2582(5) 0.027(2) Uani 1.0 2 d .
C4 C -0.8482(8) 1.2968(8) 0.2072(5) 0.0249(19) Uani 1.0 2 d .
C5 C -0.8174(8) 1.1910(8) 0.1906(5) 0.0245(19) Uani 1.0 2 d .
C6 C -0.9039(8) 1.1799(8) 0.1404(5) 0.026(2) Uani 1.0 2 d .
C7 C -0.8876(9) 1.0823(9) 0.1171(5) 0.030(2) Uani 1.0 2 d .
C8 C -0.7844(8) 0.9984(8) 0.1436(5) 0.027(2) Uani 1.0 2 d .
C9 C -0.6960(8) 1.0089(8) 0.1925(5) 0.026(2) Uani 1.0 2 d .
C10 C -0.7115(8) 1.1068(8) 0.2196(5) 0.0225(19) Uani 1.0 2 d .
C11 C -0.9629(9) 1.3650(9) 0.1628(5) 0.032(3) Uani 1.0 2 d .
C12 C -1.0080(8) 1.2833(9) 0.1233(5) 0.030(3) Uani 1.0 2 d .
C13 C -0.5916(8) 0.9205(8) 0.3951(5) 0.0249(19) Uani 1.0 2 d .
C14 C -0.5489(9) 0.8082(8) 0.4101(5) 0.027(2) Uani 1.0 2 d .
C15 C -0.6262(10) 0.7413(9) 0.4508(6) 0.035(3) Uani 1.0 2 d .
C16 C -0.7446(10) 0.7844(9) 0.4752(5) 0.034(3) Uani 1.0 2 d .
C17 C -0.7868(9) 0.8981(9) 0.4599(5) 0.030(2) Uani 1.0 2 d .
C18 C -0.7114(8) 0.9666(8) 0.4192(5) 0.026(2) Uani 1.0 2 d .
C19 C -0.4667(9) 1.1243(8) 0.4067(5) 0.027(2) Uani 1.0 2 d .
C20 C -0.4242(9) 0.9478(8) 0.1552(5) 0.0251(19) Uani 1.0 2 d .
C21 C -0.4571(9) 1.0345(8) 0.0987(5) 0.028(2) Uani 1.0 2 d .
C22 C -0.3597(10) 1.0689(10) 0.0539(6) 0.036(3) Uani 1.0 2 d .
C23 C -0.2331(9) 1.0201(9) 0.0664(5) 0.033(3) Uani 1.0 2 d .
C24 C -0.2010(9) 0.9340(8) 0.1248(6) 0.031(3) Uani 1.0 2 d .
C25 C -0.2962(9) 0.8997(9) 0.1698(6) 0.032(3) Uani 1.0 2 d .
C31 C 0.6174(8) 0.3584(8) 0.2126(5) 0.0224(18) Uani 1.0 2 d .
C32 C 0.6192(9) 0.2619(9) 0.1912(5) 0.030(2) Uani 1.0 2 d .
C33 C 0.7052(9) 0.1654(8) 0.2147(5) 0.030(2) Uani 1.0 2 d .
C34 C 0.7984(9) 0.1643(9) 0.2645(5) 0.029(2) Uani 1.0 2 d .
C35 C 0.7994(9) 0.2623(8) 0.2878(5) 0.026(2) Uani 1.0 2 d .
C36 C 0.9029(9) 0.2501(8) 0.3355(5) 0.0256(19) Uani 1.0 2 d .
C37 C 0.9239(9) 0.3397(9) 0.3622(5) 0.032(3) Uani 1.0 2 d .
C38 C 0.8317(8) 0.4410(9) 0.3423(5) 0.028(2) Uani 1.0 2 d .
C39 C 0.7299(9) 0.4517(8) 0.2965(5) 0.027(2) Uani 1.0 2 d .
C40 C 0.7104(8) 0.3632(8) 0.2655(5) 0.0206(18) Uani 1.0 2 d .
C41 C 0.9061(10) 0.0750(9) 0.3007(6) 0.037(3) Uani 1.0 2 d .
C42 C 0.9760(11) 0.1325(9) 0.3464(6) 0.040(3) Uani 1.0 2 d .
C43 C 0.6063(8) 0.5831(7) 0.1005(5) 0.0215(18) Uani 1.0 2 d .
C44 C 0.7220(8) 0.5240(8) 0.0802(5) 0.027(2) Uani 1.0 2 d .
C45 C 0.8085(9) 0.5830(8) 0.0407(5) 0.028(2) Uani 1.0 2 d .
C46 C 0.7780(9) 0.6973(9) 0.0248(5) 0.033(3) Uani 1.0 2 d .
C47 C 0.6632(9) 0.7562(9) 0.0437(5) 0.030(2) Uani 1.0 2 d .
C48 C 0.5777(9) 0.6975(8) 0.0829(5) 0.027(2) Uani 1.0 2 d .
C49 C 0.4152(10) 0.4288(10) 0.0872(5) 0.035(3) Uani 1.0 2 d .
C50 C 0.4675(9) 0.5484(8) 0.3347(5) 0.027(2) Uani 1.0 2 d .
C51 C 0.4842(10) 0.4584(9) 0.3912(6) 0.033(3) Uani 1.0 2 d .
C52 C 0.3799(10) 0.4303(10) 0.4283(6) 0.040(3) Uani 1.0 2 d .
C53 C 0.2571(9) 0.4923(9) 0.4108(5) 0.031(3) Uani 1.0 2 d .
C54 C 0.2433(9) 0.5819(9) 0.3551(5) 0.028(2) Uani 1.0 2 d .
C55 C 0.3492(9) 0.6111(9) 0.3159(5) 0.031(2) Uani 1.0 2 d .
C60 C 0.0761(10) 0.6766(9) 0.1676(5) 0.035(3) Uani 1.0 2 d .
C61 C 0.8802(10) 0.7186(10) 0.4251(6) 0.040(3) Uani 1.0 2 d .
H2 H -0.6240 1.2555 0.3259 0.0306 Uiso 1.0 2 calc R
H3 H -0.7960 1.3910 0.2715 0.0318 Uiso 1.0 2 calc R
H7 H -0.9457 1.0721 0.0834 0.0362 Uiso 1.0 2 calc R
H8 H -0.7739 0.9308 0.1275 0.0327 Uiso 1.0 2 calc R
H11A H -0.9371 1.4273 0.1291 0.0385 Uiso 1.0 2 calc R
H11B H -1.0322 1.3947 0.1929 0.0385 Uiso 1.0 2 calc R
H12A H -1.0930 1.2676 0.1404 0.0359 Uiso 1.0 2 calc R
H12B H -1.0142 1.3132 0.0719 0.0359 Uiso 1.0 2 calc R
H14 H -0.4683 0.7764 0.3931 0.0321 Uiso 1.0 2 calc R
H15 H -0.5961 0.6637 0.4620 0.0421 Uiso 1.0 2 calc R
H16 H -0.7963 0.7373 0.5019 0.0406 Uiso 1.0 2 calc R
H17 H -0.8673 0.9295 0.4773 0.0362 Uiso 1.0 2 calc R
H18 H -0.7414 1.0442 0.4078 0.0317 Uiso 1.0 2 calc R
H19A H -0.4234 1.0777 0.4495 0.0327 Uiso 1.0 2 calc R
H19B H -0.5530 1.1599 0.4185 0.0327 Uiso 1.0 2 calc R
H19C H -0.4164 1.1809 0.3868 0.0327 Uiso 1.0 2 calc R
H21 H -0.5444 1.0703 0.0902 0.0332 Uiso 1.0 2 calc R
H22 H -0.3820 1.1271 0.0141 0.0437 Uiso 1.0 2 calc R
H23 H -0.1679 1.0443 0.0358 0.0396 Uiso 1.0 2 calc R
H24 H -0.1136 0.8988 0.1337 0.0371 Uiso 1.0 2 calc R
H25 H -0.2736 0.8434 0.2105 0.0381 Uiso 1.0 2 calc R
H32 H 0.5562 0.2610 0.1574 0.0361 Uiso 1.0 2 calc R
H33 H 0.7011 0.1007 0.1973 0.0357 Uiso 1.0 2 calc R
H37 H 0.9955 0.3345 0.3922 0.0381 Uiso 1.0 2 calc R
H38 H 0.8413 0.5029 0.3614 0.0341 Uiso 1.0 2 calc R
H41A H 0.9652 0.0455 0.2657 0.0439 Uiso 1.0 2 calc R
H41B H 0.8711 0.0135 0.3302 0.0439 Uiso 1.0 2 calc R
H42A H 0.9751 0.0958 0.3967 0.0474 Uiso 1.0 2 calc R
H42B H 1.0667 0.1306 0.3316 0.0474 Uiso 1.0 2 calc R
H44 H 0.7416 0.4456 0.0929 0.0323 Uiso 1.0 2 calc R
H45 H 0.8870 0.5452 0.0250 0.0335 Uiso 1.0 2 calc R
H46 H 0.8389 0.7368 -0.0002 0.0396 Uiso 1.0 2 calc R
H47 H 0.6432 0.8344 0.0302 0.0359 Uiso 1.0 2 calc R
H48 H 0.4989 0.7360 0.0979 0.0325 Uiso 1.0 2 calc R
H49A H 0.4889 0.3820 0.0698 0.0418 Uiso 1.0 2 calc R
H49B H 0.3761 0.4875 0.0482 0.0418 Uiso 1.0 2 calc R
H49C H 0.3513 0.3840 0.1066 0.0418 Uiso 1.0 2 calc R
H51 H 0.5680 0.4167 0.4037 0.0401 Uiso 1.0 2 calc R
H52 H 0.3911 0.3681 0.4662 0.0481 Uiso 1.0 2 calc R
H53 H 0.1842 0.4734 0.4368 0.0375 Uiso 1.0 2 calc R
H54 H 0.1598 0.6247 0.3430 0.0341 Uiso 1.0 2 calc R
H55 H 0.3388 0.6726 0.2775 0.0369 Uiso 1.0 2 calc R

loop_
_atom_site_aniso_label
_atom_site_aniso_U_11
_atom_site_aniso_U_22
_atom_site_aniso_U_33
_atom_site_aniso_U_12
_atom_site_aniso_U_13
_atom_site_aniso_U_23
Te1 0.0198(3) 0.0232(4) 0.0220(4) -0.0022(3) 0.0003(2) -0.0042(3)
Te2 0.0211(3) 0.0276(4) 0.0217(4) -0.0040(3) -0.0008(2) -0.0047(3)
Se1 0.0283(5) 0.0208(5) 0.0255(5) -0.0040(4) 0.0029(4) -0.0050(4)
Se2 0.0265(5) 0.0226(5) 0.0267(5) -0.0033(4) 0.0003(4) -0.0073(4)
S1 0.0194(11) 0.0313(14) 0.0321(13) -0.0010(9) -0.0004(9) -0.0039(10)
S2 0.0210(11) 0.0270(13) 0.0304(12) -0.0018(9) -0.0012(9) -0.0073(10)
F1 0.059(4) 0.032(4) 0.038(4) -0.001(3) -0.008(3) -0.001(3)
F2 0.064(5) 0.037(4) 0.041(4) -0.003(3) -0.002(3) -0.014(3)
F3 0.037(4) 0.051(5) 0.043(4) -0.009(3) 0.006(3) -0.002(3)
F4 0.057(5) 0.049(5) 0.075(6) 0.018(4) 0.001(4) -0.016(4)
F5 0.117(7) 0.078(7) 0.051(5) 0.007(6) 0.039(5) -0.021(5)
F6 0.066(5) 0.064(6) 0.110(7) -0.014(4) 0.005(5) -0.059(5)
O1 0.020(4) 0.056(6) 0.056(5) -0.009(4) -0.007(3) -0.013(4)
O2 0.043(5) 0.046(5) 0.037(4) -0.011(4) 0.001(3) -0.016(4)
O3 0.034(4) 0.043(5) 0.045(5) 0.000(4) -0.007(3) -0.002(4)
O4 0.038(5) 0.056(6) 0.085(7) -0.021(4) 0.001(4) -0.030(5)
O5 0.080(6) 0.035(5) 0.034(4) -0.016(4) 0.022(4) -0.002(4)
O6 0.037(5) 0.049(6) 0.055(5) 0.018(4) -0.029(4) -0.012(4)
C1 0.030(5) 0.021(5) 0.027(5) -0.002(4) 0.005(4) -0.004(4)
C2 0.029(5) 0.016(5) 0.031(5) 0.003(4) -0.003(4) -0.009(4)
C3 0.026(5) 0.019(5) 0.032(5) 0.001(4) -0.001(4) -0.005(4)
C4 0.020(5) 0.025(5) 0.025(5) 0.002(4) 0.000(4) -0.002(4)
C5 0.018(4) 0.031(6) 0.025(5) -0.009(4) 0.005(4) -0.004(4)
C6 0.024(5) 0.028(6) 0.019(5) 0.001(4) -0.001(4) 0.007(4)
C7 0.024(5) 0.041(6) 0.025(5) -0.005(4) -0.000(4) -0.007(5)
C8 0.024(5) 0.026(5) 0.032(5) -0.004(4) 0.004(4) -0.006(4)
C9 0.019(5) 0.028(6) 0.031(5) -0.002(4) -0.003(4) -0.007(4)
C10 0.019(4) 0.032(6) 0.014(4) -0.005(4) -0.002(3) -0.001(4)
C11 0.032(5) 0.028(6) 0.029(5) 0.006(4) -0.002(4) 0.001(4)
C12 0.019(5) 0.037(6) 0.030(5) -0.004(4) -0.002(4) 0.002(5)
C13 0.025(5) 0.031(6) 0.020(5) -0.007(4) -0.001(4) -0.003(4)
C14 0.029(5) 0.021(5) 0.025(5) -0.003(4) 0.001(4) 0.006(4)
C15 0.050(7) 0.022(6) 0.035(6) -0.012(5) 0.005(5) -0.004(5)
C16 0.047(6) 0.037(6) 0.021(5) -0.022(5) 0.006(4) -0.004(5)
C17 0.023(5) 0.040(6) 0.031(5) -0.008(4) 0.002(4) -0.012(5)
C18 0.022(5) 0.028(6) 0.026(5) 0.005(4) -0.002(4) -0.005(4)
C19 0.033(5) 0.027(6) 0.022(5) -0.004(4) -0.008(4) -0.007(4)
C20 0.030(5) 0.024(5) 0.023(5) -0.002(4) 0.001(4) -0.013(4)
C21 0.031(5) 0.022(5) 0.027(5) -0.002(4) -0.002(4) -0.001(4)
C22 0.033(6) 0.043(7) 0.030(6) -0.002(5) 0.002(4) -0.003(5)
C23 0.034(6) 0.042(7) 0.028(5) -0.015(5) 0.012(4) -0.011(5)
C24 0.024(5) 0.019(5) 0.046(6) -0.002(4) -0.006(4) 0.001(5)
C25 0.026(5) 0.037(6) 0.035(6) -0.009(4) -0.002(4) -0.010(5)
C31 0.020(5) 0.021(5) 0.028(5) -0.004(4) -0.002(4) -0.009(4)
C32 0.031(5) 0.041(6) 0.023(5) -0.016(5) 0.002(4) -0.010(5)
C33 0.037(6) 0.021(5) 0.031(5) -0.009(4) 0.008(4) -0.005(4)
C34 0.038(6) 0.033(6) 0.021(5) -0.016(5) 0.009(4) -0.011(4)
C35 0.024(5) 0.024(5) 0.026(5) 0.004(4) 0.005(4) -0.004(4)
C36 0.031(5) 0.026(5) 0.020(5) -0.010(4) 0.001(4) -0.003(4)
C37 0.020(5) 0.041(6) 0.027(5) 0.009(4) 0.002(4) -0.002(5)
C38 0.016(5) 0.036(6) 0.031(5) 0.004(4) -0.002(4) -0.009(5)
C39 0.022(5) 0.029(6) 0.029(5) -0.009(4) 0.006(4) 0.000(4)
C40 0.014(4) 0.025(5) 0.020(5) 0.001(4) 0.002(3) -0.002(4)
C41 0.037(6) 0.028(6) 0.044(6) 0.002(5) 0.010(5) -0.012(5)
C42 0.041(6) 0.031(6) 0.039(6) 0.002(5) 0.001(5) 0.003(5)
C43 0.024(5) 0.018(5) 0.023(5) -0.005(4) 0.006(4) -0.004(4)
C44 0.023(5) 0.024(5) 0.034(5) -0.003(4) 0.006(4) -0.006(4)
C45 0.019(5) 0.027(6) 0.037(6) -0.001(4) 0.003(4) -0.008(4)
C46 0.017(5) 0.049(7) 0.033(6) -0.006(4) 0.002(4) -0.009(5)
C47 0.038(6) 0.028(6) 0.026(5) -0.009(4) 0.000(4) -0.008(4)
C48 0.024(5) 0.024(5) 0.031(5) 0.002(4) 0.001(4) -0.006(4)
C49 0.033(6) 0.053(7) 0.021(5) -0.007(5) -0.016(4) -0.013(5)
C50 0.031(5) 0.032(6) 0.023(5) -0.010(4) -0.001(4) -0.013(4)
C51 0.030(5) 0.033(6) 0.037(6) -0.006(5) 0.002(4) -0.005(5)
C52 0.036(6) 0.036(7) 0.039(6) -0.001(5) -0.001(5) 0.009(5)
C53 0.021(5) 0.040(6) 0.032(5) -0.007(4) 0.009(4) -0.006(5)
C54 0.018(5) 0.034(6) 0.036(6) -0.007(4) 0.000(4) -0.013(5)
C55 0.030(5) 0.031(6) 0.034(6) -0.004(4) 0.001(4) -0.016(5)
C60 0.037(6) 0.035(6) 0.031(6) 0.000(5) -0.022(4) -0.003(5)
C61 0.024(5) 0.038(7) 0.055(7) 0.007(5) 0.003(5) -0.015(6)

loop_
_atom_type_symbol
_atom_type_description
_atom_type_scat_dispersion_real
_atom_type_scat_dispersion_imag
_atom_type_scat_source
C C 0.0033 0.0016
;
International Tables for Crystallography
(1992, Vol. C, Tables 4.2.6.8 and 6.1.1.4)
;
H H 0.0000 0.0000
;
International Tables for Crystallography
(1992, Vol. C, Table 6.1.1.4)
;
F F 0.0171 0.0103
;
International Tables for Crystallography
(1992, Vol. C, Tables 4.2.6.8 and 6.1.1.4)
;
O O 0.0106 0.0060
;
International Tables for Crystallography
(1992, Vol. C, Tables 4.2.6.8 and 6.1.1.4)
;
S S 0.1246 0.1234
;
International Tables for Crystallography
(1992, Vol. C, Tables 4.2.6.8 and 6.1.1.4)
;
Se Se -0.0929 2.2259
;
International Tables for Crystallography
(1992, Vol. C, Tables 4.2.6.8 and 6.1.1.4)
;
Te Te -0.5308 1.6751
;
International Tables for Crystallography
(1992, Vol. C, Tables 4.2.6.8 and 6.1.1.4)
;

loop_
_geom_angle_atom_site_label_1
_geom_angle_atom_site_label_2
_geom_angle_atom_site_label_3
_geom_angle
_geom_angle_publ_flag
C1 Te1 C13 97.2(4) yes
C1 Te1 C19 96.1(4) yes
C13 Te1 C19 96.0(4) yes
C31 Te2 C43 96.8(3) yes
C31 Te2 C49 95.9(4) yes
C43 Te2 C49 94.5(4) yes
C9 Se1 C20 99.7(4) yes
C39 Se2 C50 99.2(4) yes
O1 S1 O2 113.7(5) yes
O1 S1 O3 113.8(5) yes
O1 S1 C60 103.1(5) yes
O2 S1 O3 116.4(5) yes
O2 S1 C60 103.3(5) yes
O3 S1 C60 104.4(5) yes
O4 S2 O5 116.1(6) yes
O4 S2 O6 115.0(5) yes
O4 S2 C61 103.7(6) yes
O5 S2 O6 114.3(5) yes
O5 S2 C61 103.2(5) yes
O6 S2 C61 101.8(5) yes
Te1 C1 C2 116.3(7) yes
Te1 C1 C10 124.2(7) yes
C2 C1 C10 119.5(8) yes
C1 C2 C3 123.8(10) yes
C2 C3 C4 118.1(9) yes
C3 C4 C5 118.8(8) yes
C3 C4 C11 131.5(9) yes
C5 C4 C11 109.6(9) yes
C4 C5 C6 110.7(8) yes
C4 C5 C10 125.2(9) yes
C6 C5 C10 124.2(10) yes
C5 C6 C7 118.8(8) yes
C5 C6 C12 110.4(9) yes
C7 C6 C12 130.8(9) yes
C6 C7 C8 118.8(10) yes
C7 C8 C9 123.1(10) yes
Se1 C9 C8 117.9(8) yes
Se1 C9 C10 122.2(7) yes
C8 C9 C10 119.9(8) yes
C1 C10 C5 114.4(9) yes
C1 C10 C9 130.3(8) yes
C5 C10 C9 115.2(8) yes
C4 C11 C12 104.7(8) yes
C6 C12 C11 104.0(8) yes
Te1 C13 C14 120.5(7) yes
Te1 C13 C18 119.1(7) yes
C14 C13 C18 120.3(9) yes
C13 C14 C15 118.9(9) yes
C14 C15 C16 122.0(10) yes
C15 C16 C17 118.7(10) yes
C16 C17 C18 120.2(9) yes
C13 C18 C17 119.8(9) yes
Se1 C20 C21 122.1(7) yes
Se1 C20 C25 117.5(7) yes
C21 C20 C25 120.4(9) yes
C20 C21 C22 119.0(9) yes
C21 C22 C23 121.2(9) yes
C22 C23 C24 119.1(9) yes
C23 C24 C25 120.3(8) yes
C20 C25 C24 119.8(9) yes
Te2 C31 C32 118.7(7) yes
Te2 C31 C40 121.9(7) yes
C32 C31 C40 119.4(8) yes
C31 C32 C33 125.1(10) yes
C32 C33 C34 118.6(10) yes
C33 C34 C35 117.9(8) yes
C33 C34 C41 132.6(10) yes
C35 C34 C41 109.5(9) yes
C34 C35 C36 111.5(8) yes
C34 C35 C40 124.8(9) yes
C36 C35 C40 123.7(10) yes
C35 C36 C37 120.2(8) yes
C35 C36 C42 108.6(9) yes
C37 C36 C42 131.1(9) yes
C36 C37 C38 116.6(9) yes
C37 C38 C39 122.6(10) yes
Se2 C39 C38 116.0(8) yes
Se2 C39 C40 122.2(7) yes
C38 C39 C40 121.8(8) yes
C31 C40 C35 114.1(9) yes
C31 C40 C39 131.0(8) yes
C35 C40 C39 114.9(8) yes
C34 C41 C42 104.8(9) yes
C36 C42 C41 105.6(8) yes
Te2 C43 C44 120.2(7) yes
Te2 C43 C48 118.3(6) yes
C44 C43 C48 121.2(9) yes
C43 C44 C45 118.3(9) yes
C44 C45 C46 119.1(8) yes
C45 C46 C47 122.8(9) yes
C46 C47 C48 117.9(9) yes
C43 C48 C47 120.5(9) yes
Se2 C50 C51 121.4(7) yes
Se2 C50 C55 116.8(7) yes
C51 C50 C55 121.8(9) yes
C50 C51 C52 119.8(9) yes
C51 C52 C53 120.3(9) yes
C52 C53 C54 118.7(9) yes
C53 C54 C55 121.7(8) yes
C50 C55 C54 117.6(9) yes
S1 C60 F1 110.0(7) yes
S1 C60 F2 111.1(8) yes
S1 C60 F3 112.1(7) yes
F1 C60 F2 107.9(8) yes
F1 C60 F3 107.6(9) yes
F2 C60 F3 108.0(9) yes
S2 C61 F4 112.1(9) yes
S2 C61 F5 112.7(9) yes
S2 C61 F6 110.3(8) yes
F4 C61 F5 107.3(9) yes
F4 C61 F6 104.8(9) yes
F5 C61 F6 109.3(11) yes
C1 C2 H2 118.087 no
C3 C2 H2 118.078 no
C2 C3 H3 120.929 no
C4 C3 H3 120.936 no
C6 C7 H7 120.588 no
C8 C7 H7 120.580 no
C7 C8 H8 118.472 no
C9 C8 H8 118.467 no
C4 C11 H11A 110.811 no
C4 C11 H11B 110.817 no
C12 C11 H11A 110.801 no
C12 C11 H11B 110.816 no
H11A C11 H11B 108.875 no
C6 C12 H12A 110.960 no
C6 C12 H12B 110.971 no
C11 C12 H12A 110.958 no
C11 C12 H12B 110.972 no
H12A C12 H12B 108.980 no
C13 C14 H14 120.575 no
C15 C14 H14 120.568 no
C14 C15 H15 118.986 no
C16 C15 H15 118.980 no
C15 C16 H16 120.631 no
C17 C16 H16 120.645 no
C16 C17 H17 119.879 no
C18 C17 H17 119.871 no
C13 C18 H18 120.121 no
C17 C18 H18 120.115 no
Te1 C19 H19A 109.473 no
Te1 C19 H19B 109.474 no
Te1 C19 H19C 109.479 no
H19A C19 H19B 109.468 no
H19A C19 H19C 109.466 no
H19B C19 H19C 109.467 no
C20 C21 H21 120.486 no
C22 C21 H21 120.481 no
C21 C22 H22 119.399 no
C23 C22 H22 119.393 no
C22 C23 H23 120.458 no
C24 C23 H23 120.467 no
C23 C24 H24 119.831 no
C25 C24 H24 119.828 no
C20 C25 H25 120.084 no
C24 C25 H25 120.089 no
C31 C32 H32 117.447 no
C33 C32 H32 117.452 no
C32 C33 H33 120.691 no
C34 C33 H33 120.689 no
C36 C37 H37 121.677 no
C38 C37 H37 121.686 no
C37 C38 H38 118.684 no
C39 C38 H38 118.691 no
C34 C41 H41A 110.805 no
C34 C41 H41B 110.798 no
C42 C41 H41A 110.794 no
C42 C41 H41B 110.793 no
H41A C41 H41B 108.870 no
C36 C42 H42A 110.606 no
C36 C42 H42B 110.609 no
C41 C42 H42A 110.618 no
C41 C42 H42B 110.623 no
H42A C42 H42B 108.745 no
C43 C44 H44 120.829 no
C45 C44 H44 120.822 no
C44 C45 H45 120.445 no
C46 C45 H45 120.430 no
C45 C46 H46 118.580 no
C47 C46 H46 118.574 no
C46 C47 H47 121.053 no
C48 C47 H47 121.053 no
C43 C48 H48 119.754 no
C47 C48 H48 119.745 no
Te2 C49 H49A 109.469 no
Te2 C49 H49B 109.477 no
Te2 C49 H49C 109.473 no
H49A C49 H49B 109.471 no
H49A C49 H49C 109.466 no
H49B C49 H49C 109.471 no
C50 C51 H51 120.099 no
C52 C51 H51 120.098 no
C51 C52 H52 119.843 no
C53 C52 H52 119.833 no
C52 C53 H53 120.639 no
C54 C53 H53 120.643 no
C53 C54 H54 119.141 no
C55 C54 H54 119.135 no
C50 C55 H55 121.188 no
C54 C55 H55 121.187 no

loop_
_geom_bond_atom_site_label_1
_geom_bond_atom_site_label_2
_geom_bond_distance
_geom_bond_publ_flag
Te1 C1 2.130(9) yes
Te1 C13 2.103(9) yes
Te1 C19 2.131(11) yes
Te2 C31 2.139(8) yes
Te2 C43 2.116(9) yes
Te2 C49 2.108(12) yes
Se1 C9 1.910(8) yes
Se1 C20 1.935(9) yes
Se2 C39 1.926(9) yes
Se2 C50 1.945(10) yes
S1 O1 1.446(7) yes
S1 O2 1.431(9) yes
S1 O3 1.455(8) yes
S1 C60 1.839(10) yes
S2 O4 1.430(10) yes
S2 O5 1.435(8) yes
S2 O6 1.420(8) yes
S2 C61 1.809(13) yes
F1 C60 1.338(11) yes
F2 C60 1.324(14) yes
F3 C60 1.316(12) yes
F4 C61 1.351(12) yes
F5 C61 1.310(14) yes
F6 C61 1.338(15) yes
C1 C2 1.396(14) yes
C1 C10 1.443(14) yes
C2 C3 1.415(12) yes
C3 C4 1.375(14) yes
C4 C5 1.410(14) yes
C4 C11 1.520(12) yes
C5 C6 1.395(14) yes
C5 C10 1.426(11) yes
C6 C7 1.372(16) yes
C6 C12 1.522(12) yes
C7 C8 1.395(12) yes
C8 C9 1.390(14) yes
C9 C10 1.413(15) yes
C11 C12 1.546(16) yes
C13 C14 1.374(13) yes
C13 C18 1.398(12) yes
C14 C15 1.397(14) yes
C15 C16 1.377(14) yes
C16 C17 1.388(15) yes
C17 C18 1.397(14) yes
C20 C21 1.380(12) yes
C20 C25 1.385(12) yes
C21 C22 1.403(14) yes
C22 C23 1.367(13) yes
C23 C24 1.398(13) yes
C24 C25 1.386(14) yes
C31 C32 1.357(15) yes
C31 C40 1.456(13) yes
C32 C33 1.374(13) yes
C33 C34 1.394(14) yes
C34 C35 1.399(16) yes
C34 C41 1.513(13) yes
C35 C36 1.415(13) yes
C35 C40 1.425(12) yes
C36 C37 1.389(16) yes
C36 C42 1.510(14) yes
C37 C38 1.440(13) yes
C38 C39 1.382(13) yes
C39 C40 1.417(15) yes
C41 C42 1.533(18) yes
C43 C44 1.396(12) yes
C43 C48 1.386(13) yes
C44 C45 1.401(13) yes
C45 C46 1.384(15) yes
C46 C47 1.379(13) yes
C47 C48 1.389(14) yes
C50 C51 1.394(13) yes
C50 C55 1.362(12) yes
C51 C52 1.362(15) yes
C52 C53 1.393(13) yes
C53 C54 1.383(13) yes
C54 C55 1.400(14) yes
C2 H2 0.950 no
C3 H3 0.950 no
C7 H7 0.950 no
C8 H8 0.950 no
C11 H11A 0.990 no
C11 H11B 0.990 no
C12 H12A 0.990 no
C12 H12B 0.990 no
C14 H14 0.950 no
C15 H15 0.950 no
C16 H16 0.950 no
C17 H17 0.950 no
C18 H18 0.950 no
C19 H19A 0.980 no
C19 H19B 0.980 no
C19 H19C 0.980 no
C21 H21 0.950 no
C22 H22 0.950 no
C23 H23 0.950 no
C24 H24 0.950 no
C25 H25 0.950 no
C32 H32 0.950 no
C33 H33 0.950 no
C37 H37 0.950 no
C38 H38 0.950 no
C41 H41A 0.990 no
C41 H41B 0.990 no
C42 H42A 0.990 no
C42 H42B 0.990 no
C44 H44 0.950 no
C45 H45 0.950 no
C46 H46 0.950 no
C47 H47 0.950 no
C48 H48 0.950 no
C49 H49A 0.980 no
C49 H49B 0.980 no
C49 H49C 0.980 no
C51 H51 0.950 no
C52 H52 0.950 no
C53 H53 0.950 no
C54 H54 0.950 no
C55 H55 0.950 no

loop_
_geom_contact_atom_site_label_1
_geom_contact_atom_site_label_2
_geom_contact_distance
_geom_contact_publ_flag
_geom_contact_site_symmetry_2
Te1 Se1 3.2091(14) no .
Te2 Se2 3.1717(14) no .
Te2 C39 3.595(9) no .
Te2 C50 3.427(10) no .
Te2 C55 3.587(11) no .
Se1 C1 3.408(10) no .
Se1 C13 3.532(9) no .
Se2 C31 3.444(10) no .
Se2 C43 3.510(9) no .
F1 O1 2.934(10) no .
F1 O2 2.943(10) no .
F2 O1 2.965(10) no .
F2 O3 2.977(10) no .
F3 O2 2.968(10) no .
F3 O3 3.024(10) no .
F4 O4 2.987(13) no .
F4 O5 2.956(11) no .
F5 O4 2.950(14) no .
F5 O6 2.920(12) no .
F6 O5 2.894(13) no .
F6 O6 2.903(12) no .
C1 C4 2.841(12) no .
C1 C18 3.339(13) no .
C2 C5 2.722(14) no .
C2 C19 3.110(12) no .
C3 C6 3.588(15) no .
C3 C10 2.895(14) no .
C4 C7 3.589(16) no .
C5 C8 2.716(15) no .
C6 C9 2.815(12) no .
C7 C10 2.857(14) no .
C9 C21 3.099(13) no .
C13 C16 2.791(14) no .
C14 C17 2.786(13) no .
C15 C18 2.754(14) no .
C18 C19 3.520(15) no .
C20 C23 2.782(14) no .
C21 C24 2.774(13) no .
C22 C25 2.763(14) no .
C31 C34 2.824(12) no .
C31 C44 3.270(13) no .
C32 C35 2.707(14) no .
C32 C49 3.151(13) no .
C33 C40 2.866(15) no .
C35 C38 2.749(16) no .
C36 C39 2.809(12) no .
C37 C40 2.905(13) no .
C39 C51 3.136(13) no .
C40 C50 3.553(13) no .
C40 C51 3.585(13) no .
C43 C46 2.738(13) no .
C44 C47 2.815(14) no .
C45 C48 2.781(13) no .
C50 C53 2.759(13) no .
C51 C54 2.746(13) no .
C52 C55 2.789(14) no .
Te1 O6 2.872(7) no 1_455
Te1 C33 3.410(10) no 1_465
Te2 O1 3.080(7) no .
F1 C3 3.161(11) no 1_645
F1 C4 3.499(12) no 1_645
F1 C11 3.297(14) no 1_645
F1 C54 3.190(12) no .
F1 C55 3.313(13) no .
F2 F5 3.497(11) no 1_455
F2 C8 3.572(12) no 1_655
F2 C54 3.490(11) no .
F2 C55 3.504(11) no .
F3 C24 3.317(11) no .
F3 C25 3.505(12) no .
F3 C45 3.367(13) no 1_455
F3 C46 3.249(12) no 1_455
F4 F4 3.590(11) no 2_766
F4 C53 3.425(12) no 1_655
F4 C54 3.486(12) no 1_655
F5 F2 3.497(11) no 1_655
F6 C38 3.349(15) no .
F6 C52 3.508(14) no 2_666
F6 C53 3.528(13) no 2_666
O1 Te2 3.080(7) no .
O1 C43 3.481(10) no .
O1 C48 3.132(12) no .
O1 C49 3.496(14) no .
O2 C12 3.482(12) no 2_475
O2 C44 3.530(13) no 2_665
O2 C45 3.456(12) no 1_455
O2 C45 3.289(14) no 2_665
O2 C49 3.498(12) no .
O3 C23 3.336(13) no 2_575
O3 C24 3.477(12) no .
O4 C16 3.443(13) no 1_755
O4 C17 3.068(13) no 1_755
O4 C17 3.365(14) no 2_576
O4 C18 3.578(13) no 2_576
O4 C42 3.592(15) no 2_766
O5 C2 3.470(12) no 2_576
O5 C18 3.513(14) no 2_576
O5 C19 3.533(12) no 2_576
O5 C52 3.237(15) no 2_666
O5 C53 3.345(14) no 2_666
O6 Te1 2.872(7) no 1_655
O6 C13 3.277(12) no 1_655
O6 C14 3.233(13) no 1_655
O6 C19 3.144(12) no 1_655
C1 C32 3.591(14) no 1_465
C2 O5 3.470(12) no 2_576
C3 F1 3.161(11) no 1_465
C4 F1 3.499(12) no 1_465
C6 C46 3.598(13) no 2_575
C8 F2 3.572(12) no 1_455
C11 F1 3.297(14) no 1_465
C12 O2 3.482(12) no 2_475
C13 O6 3.277(12) no 1_455
C14 O6 3.233(13) no 1_455
C15 C54 3.472(17) no 1_455
C15 C55 3.393(16) no 1_455
C16 O4 3.443(13) no 1_355
C17 O4 3.068(13) no 1_355
C17 O4 3.365(14) no 2_576
C18 O4 3.578(13) no 2_576
C18 O5 3.513(14) no 2_576
C19 O5 3.533(12) no 2_576
C19 O6 3.144(12) no 1_455
C20 C47 3.534(15) no 1_455
C23 O3 3.336(13) no 2_575
C24 F3 3.317(11) no .
C24 O3 3.477(12) no .
C24 C47 3.506(16) no 1_455
C25 F3 3.505(12) no .
C25 C47 3.398(16) no 1_455
C32 C1 3.591(14) no 1_645
C33 Te1 3.410(10) no 1_645
C38 F6 3.349(15) no .
C42 O4 3.592(15) no 2_766
C43 O1 3.481(10) no .
C44 O2 3.530(13) no 2_665
C44 C49 3.480(13) no 2_665
C45 F3 3.367(13) no 1_655
C45 O2 3.456(12) no 1_655
C45 O2 3.289(14) no 2_665
C45 C49 3.512(14) no 2_665
C46 F3 3.249(12) no 1_655
C46 C6 3.598(13) no 2_575
C47 C20 3.534(15) no 1_655
C47 C24 3.506(16) no 1_655
C47 C25 3.398(16) no 1_655
C48 O1 3.132(12) no .
C49 O1 3.496(14) no .
C49 O2 3.498(12) no .
C49 C44 3.480(13) no 2_665
C49 C45 3.512(14) no 2_665
C52 F6 3.508(14) no 2_666
C52 O5 3.237(15) no 2_666
C53 F4 3.425(12) no 1_455
C53 F6 3.528(13) no 2_666
C53 O5 3.345(14) no 2_666
C54 F1 3.190(12) no .
C54 F2 3.490(11) no .
C54 F4 3.486(12) no 1_455
C54 C15 3.472(17) no 1_655
C55 F1 3.313(13) no .
C55 F2 3.504(11) no .
C55 C15 3.393(16) no 1_655
Te1 H2 2.9859 no .
Te1 H14 3.0893 no .
Te1 H18 3.0697 no .
Te2 H32 3.0042 no .
Te2 H44 3.1191 no .
Te2 H48 3.0460 no .
Te2 H55 3.4634 no .
Se1 H8 2.8674 no .
Se1 H14 3.4762 no .
Se1 H21 3.0051 no .
Se1 H25 2.8965 no .
Se2 H38 2.8286 no .
Se2 H51 3.0032 no .
Se2 H55 2.8826 no .
C1 H3 3.3292 no .
C1 H18 2.8982 no .
C1 H19B 3.0755 no .
C1 H19C 3.4675 no .
C2 H18 3.1657 no .
C2 H19B 2.7291 no .
C2 H19C 3.2166 no .
C3 H11A 2.9903 no .
C3 H11B 2.9186 no .
C4 H2 3.2410 no .
C4 H12A 3.0391 no .
C4 H12B 3.1438 no .
C5 H3 3.2661 no .
C5 H7 3.2485 no .
C5 H11A 3.0141 no .
C5 H11B 3.0923 no .
C5 H12A 3.0104 no .
C5 H12B 3.0960 no .
C6 H8 3.2320 no .
C6 H11A 3.0291 no .
C6 H11B 3.1345 no .
C7 H12A 2.9674 no .
C7 H12B 2.9252 no .
C8 H21 2.9438 no .
C9 H7 3.2988 no .
C9 H21 2.6023 no .
C10 H2 3.3027 no .
C10 H8 3.2763 no .
C10 H18 3.5905 no .
C10 H21 3.0870 no .
C11 H3 2.8888 no .
C12 H7 2.8693 no .
C13 H15 3.2388 no .
C13 H17 3.2754 no .
C13 H19A 3.2330 no .
C13 H19B 3.2357 no .
C14 H16 3.2833 no .
C14 H18 3.2599 no .
C15 H17 3.2397 no .
C16 H14 3.2802 no .
C16 H18 3.2720 no .
C17 H15 3.2359 no .
C18 H14 3.2663 no .
C18 H16 3.2765 no .
C18 H19B 3.1996 no .
C19 H2 2.4492 no .
C19 H18 3.2452 no .
C20 H22 3.2534 no .
C20 H24 3.2542 no .
C21 H23 3.2728 no .
C21 H25 3.2549 no .
C22 H24 3.2410 no .
C23 H21 3.2677 no .
C23 H25 3.2729 no .
C24 H22 3.2430 no .
C25 H21 3.2582 no .
C25 H23 3.2737 no .
C31 H33 3.2680 no .
C31 H44 2.7662 no .
C31 H49A 3.0490 no .
C31 H49C 3.4539 no .
C32 H44 3.1400 no .
C32 H49A 2.7673 no .
C32 H49C 3.2632 no .
C33 H41A 2.9626 no .
C33 H41B 2.9910 no .
C34 H32 3.2279 no .
C34 H42A 3.0887 no .
C34 H42B 3.0699 no .
C35 H33 3.2608 no .
C35 H37 3.2988 no .
C35 H41A 3.0530 no .
C35 H41B 3.0241 no .
C35 H42A 3.0381 no .
C35 H42B 3.0376 no .
C36 H38 3.2627 no .
C36 H41A 3.0991 no .
C36 H41B 3.0803 no .
C37 H42A 2.9531 no .
C37 H42B 2.9383 no .
C38 H51 3.0443 no .
C39 H37 3.3305 no .
C39 H51 2.6756 no .
C40 H32 3.2797 no .
C40 H38 3.2917 no .
C40 H44 3.3217 no .
C40 H51 3.1644 no .
C41 H33 2.9181 no .
C42 H37 2.9000 no .
C43 H45 3.2669 no .
C43 H47 3.2714 no .
C43 H49A 3.1827 no .
C43 H49B 3.1812 no .
C44 H46 3.2536 no .
C44 H48 3.2770 no .
C44 H49A 3.3364 no .
C45 H47 3.2810 no .
C46 H44 3.2650 no .
C46 H48 3.2329 no .
C47 H45 3.2764 no .
C48 H44 3.2821 no .
C48 H46 3.2271 no .
C49 H32 2.5073 no .
C49 H44 3.5007 no .
C50 H52 3.2444 no .
C50 H54 3.2197 no .
C51 H53 3.2487 no .
C51 H55 3.2694 no .
C52 H54 3.2459 no .
C53 H51 3.2499 no .
C53 H55 3.2888 no .
C54 H52 3.2485 no .
C55 H51 3.2581 no .
C55 H53 3.2879 no .
H2 H3 2.3502 no .
H2 H18 3.2492 no .
H2 H19A 3.3972 no .
H2 H19B 2.0215 no .
H2 H19C 2.4489 no .
H3 H11A 3.0811 no .
H3 H11B 2.9458 no .
H7 H8 2.3307 no .
H7 H12A 3.0406 no .
H7 H12B 2.9458 no .
H8 H21 3.2383 no .
H11A H12A 2.8032 no .
H11A H12B 2.2552 no .
H11B H12A 2.2556 no .
H11B H12B 2.7311 no .
H14 H15 2.3408 no .
H15 H16 2.3218 no .
H16 H17 2.3460 no .
H17 H18 2.3472 no .
H18 H19A 3.5955 no .
H18 H19B 2.7126 no .
H21 H22 2.3516 no .
H22 H23 2.3150 no .
H23 H24 2.3527 no .
H24 H25 2.3351 no .
H32 H33 2.2973 no .
H32 H44 3.3483 no .
H32 H49A 2.0764 no .
H32 H49B 3.4555 no .
H32 H49C 2.5063 no .
H33 H41A 3.0195 no .
H33 H41B 3.0687 no .
H37 H38 2.3953 no .
H37 H42A 3.0353 no .
H37 H42B 2.9945 no .
H38 H51 3.2986 no .
H41A H42A 2.7458 no .
H41A H42B 2.2328 no .
H41B H42A 2.2328 no .
H41B H42B 2.7592 no .
H44 H45 2.3694 no .
H44 H49A 2.9971 no .
H45 H46 2.3199 no .
H46 H47 2.3234 no .
H47 H48 2.3508 no .
H51 H52 2.3115 no .
H52 H53 2.3501 no .
H53 H54 2.3299 no .
H54 H55 2.3545 no .
Te1 H33 3.2931 no 1_465
Se1 H48 3.2942 no 1_455
Se1 H55 3.1688 no 1_455
Se2 H14 3.4788 no 1_655
Se2 H25 3.5875 no 1_655
S1 H8 3.4047 no 1_655
S1 H12B 3.3512 no 2_475
S1 H23 3.5099 no 2_575
S1 H24 3.5894 no .
S1 H46 3.5527 no 1_455
S1 H49B 3.4483 no .
S2 H17 3.5138 no 2_576
S2 H18 3.0983 no 2_576
S2 H19B 3.4804 no 2_576
S2 H37 3.3976 no 2_766
S2 H41B 3.3265 no 1_565
F1 H3 2.4425 no 1_645
F1 H11A 2.8276 no 1_645
F1 H11B 3.2080 no 1_645
F1 H54 2.9070 no .
F1 H55 3.1437 no .
F2 H8 3.0174 no 1_655
F2 H24 2.7413 no .
F2 H54 2.8762 no .
F2 H55 2.9301 no .
F3 H11A 3.2996 no 1_645
F3 H11B 3.4137 no 1_645
F3 H24 2.7329 no .
F3 H25 3.1285 no .
F3 H45 3.5628 no 1_455
F3 H46 3.3295 no 1_455
F4 H16 3.0400 no 1_755
F4 H37 2.9454 no 2_766
F4 H38 3.3810 no .
F4 H53 2.8545 no 1_655
F4 H53 2.9447 no 2_666
F4 H54 2.9563 no 1_655
F5 H25 3.5056 no 1_655
F5 H38 3.4434 no .
F5 H41B 3.1270 no 1_565
F5 H54 2.7879 no 1_655
F6 H14 2.8345 no 1_655
F6 H38 2.4392 no .
F6 H52 2.8903 no 2_666
F6 H53 2.9392 no 2_666
O1 H8 3.0166 no 1_655
O1 H22 3.0191 no 2_575
O1 H48 2.4297 no .
O1 H49B 3.0056 no .
O1 H55 3.5447 no .
O2 H11A 2.7505 no 1_645
O2 H12B 2.5509 no 2_475
O2 H44 3.2184 no 2_665
O2 H45 2.8981 no 1_455
O2 H45 2.7328 no 2_665
O2 H46 3.1835 no 1_455
O2 H49B 2.8415 no .
O2 H49C 3.4255 no .
O3 H7 3.4017 no 1_655
O3 H7 2.8909 no 2_475
O3 H8 2.9820 no 1_655
O3 H12B 3.2277 no 2_475
O3 H22 3.5583 no 2_575
O3 H23 3.4609 no .
O3 H23 2.4600 no 2_575
O3 H24 2.7681 no .
O3 H46 3.0976 no 1_455
O4 H16 3.1179 no 1_755
O4 H17 2.3652 no 1_755
O4 H17 2.6965 no 2_576
O4 H18 3.1365 no 2_576
O4 H37 3.3219 no 2_766
O4 H41B 2.9779 no 1_565
O4 H42A 2.9535 no 1_565
O4 H42A 2.8039 no 2_766
O5 H2 3.0620 no 2_576
O5 H18 2.7077 no 2_576
O5 H19B 2.5595 no 2_576
O5 H37 2.7519 no 2_766
O5 H42B 3.5963 no 2_766
O5 H52 2.7357 no 2_666
O5 H53 2.9599 no 2_666
O6 H14 2.8150 no 1_655
O6 H18 3.4859 no 2_576
O6 H19A 2.6309 no 1_655
O6 H19B 3.4371 no 2_576
O6 H19C 3.5728 no 1_655
O6 H41B 2.8404 no 1_565
C1 H32 3.3668 no 1_465
C1 H42B 3.2890 no 1_365
C2 H32 3.4942 no 1_465
C2 H42B 3.3035 no 1_365
C3 H37 3.5003 no 1_365
C3 H42B 3.2409 no 1_365
C3 H49C 3.2139 no 1_465
C4 H42B 3.0892 no 1_365
C4 H49C 3.0385 no 1_465
C5 H41A 3.3282 no 1_365
C5 H42B 2.9786 no 1_365
C5 H49C 3.4059 no 1_465
C6 H41A 3.1149 no 1_365
C6 H46 2.8229 no 2_575
C7 H23 3.5457 no 1_455
C7 H24 3.5880 no 1_455
C7 H41A 3.2259 no 1_365
C7 H46 2.9780 no 2_575
C8 H41A 3.5463 no 1_365
C10 H42B 3.1641 no 1_365
C11 H44 3.3298 no 1_365
C11 H45 3.3472 no 1_365
C11 H49C 3.5008 no 1_465
C12 H44 3.0119 no 1_365
C12 H45 3.4514 no 1_365
C12 H45 3.5893 no 2_575
C12 H46 2.9641 no 2_575
C13 H19A 3.0247 no 2_476
C14 H19A 3.3053 no 2_476
C14 H52 3.1802 no 2_566
C15 H19A 3.3882 no 2_476
C15 H19C 3.5413 no 2_476
C15 H51 3.1044 no 2_566
C15 H52 2.9459 no 2_566
C16 H19A 3.2586 no 2_476
C16 H19C 3.3501 no 2_476
C16 H51 3.3817 no 2_566
C17 H19A 2.9646 no 2_476
C17 H19C 3.5712 no 2_476
C17 H42A 3.2535 no 1_365
C17 H42A 3.3778 no 2_566
C17 H42B 3.5622 no 1_365
C18 H19A 2.8525 no 2_476
C18 H42A 3.4000 no 1_365
C18 H42B 3.0988 no 1_365
C19 H52 3.5486 no 1_465
C20 H33 2.7881 no 1_465
C20 H47 3.0533 no 1_455
C20 H48 3.3248 no 1_455
C21 H32 3.3030 no 1_465
C21 H33 2.9120 no 1_465
C21 H47 3.0789 no 1_455
C21 H47 3.1923 no 2_575
C22 H32 3.4218 no 1_465
C22 H33 2.9888 no 1_465
C22 H47 3.0700 no 1_455
C22 H47 3.3449 no 2_575
C22 H48 3.5754 no 2_575
C23 H7 3.2642 no 1_655
C23 H33 2.9357 no 1_465
C23 H47 3.0853 no 1_455
C24 H7 3.4690 no 1_655
C24 H33 2.7799 no 1_465
C24 H47 3.0831 no 1_455
C25 H33 2.6821 no 1_465
C25 H47 3.0960 no 1_455
C31 H2 3.5777 no 1_645
C31 H12A 3.4224 no 1_745
C32 H12A 3.1792 no 1_745
C33 H12A 2.8971 no 1_745
C33 H19C 3.5704 no 1_645
C34 H12A 2.8168 no 1_745
C34 H19C 3.2463 no 1_645
C35 H11B 3.0043 no 1_745
C35 H12A 3.0379 no 1_745
C35 H19C 3.1267 no 1_645
C36 H11B 3.1210 no 1_745
C36 H16 3.3405 no 2_566
C37 H3 3.5000 no 1_745
C37 H11B 3.2510 no 1_745
C37 H16 2.9919 no 2_566
C38 H11B 3.3041 no 1_745
C38 H16 3.4346 no 2_566
C39 H11B 3.2373 no 1_745
C40 H11B 3.0830 no 1_745
C40 H12A 3.4049 no 1_745
C40 H19C 3.3745 no 1_645
C41 H12A 3.5321 no 1_745
C42 H17 3.4203 no 1_745
C42 H17 3.5557 no 2_566
C42 H18 3.1570 no 1_745
C43 H49A 3.3929 no 2_665
C43 H49B 3.1720 no 2_665
C44 H11B 3.3807 no 1_745
C44 H12A 3.4359 no 1_745
C44 H12B 3.4903 no 1_745
C44 H49A 3.5736 no 2_665
C44 H49B 2.7609 no 2_665
C45 H11A 3.3010 no 1_745
C45 H11A 3.5409 no 2_575
C45 H12B 3.4974 no 1_745
C45 H12B 3.2940 no 2_575
C45 H49B 3.0014 no 2_665
C45 H49C 3.2664 no 2_665
C46 H12B 3.0777 no 2_575
C46 H49B 3.5972 no 2_665
C46 H49C 3.3391 no 2_665
C47 H21 3.1483 no 2_575
C47 H22 3.1778 no 2_575
C48 H22 3.0794 no 2_575
C48 H49A 3.4387 no 2_665
C49 H49B 3.5071 no 2_665
C50 H14 3.4739 no 1_655
C50 H15 3.1021 no 1_655
C51 H2 3.4511 no 1_645
C51 H15 3.1331 no 1_655
C51 H15 3.0945 no 2_566
C51 H19C 3.4671 no 1_645
C52 H2 3.2521 no 1_645
C52 H15 3.1904 no 1_655
C52 H15 3.0591 no 2_566
C52 H19B 3.3848 no 1_645
C53 H3 3.3125 no 1_645
C53 H15 3.2014 no 1_655
C54 H3 3.2480 no 1_645
C54 H15 3.1527 no 1_655
C55 H15 3.1262 no 1_655
C60 H11A 3.3957 no 1_645
C60 H24 3.0782 no .
C60 H54 3.4358 no .
C60 H55 3.5299 no .
C61 H38 3.2957 no .
C61 H53 3.3714 no 2_666
C61 H54 3.4407 no 1_655
H2 O5 3.0620 no 2_576
H2 C31 3.5777 no 1_465
H2 C51 3.4511 no 1_465
H2 C52 3.2521 no 1_465
H2 H52 3.3297 no 1_465
H3 F1 2.4425 no 1_465
H3 C37 3.5000 no 1_365
H3 C53 3.3125 no 1_465
H3 C54 3.2480 no 1_465
H3 H37 3.2361 no 1_365
H3 H49C 3.5246 no 1_465
H3 H53 3.5497 no 1_465
H3 H54 3.4466 no 1_465
H7 O3 3.4017 no 1_455
H7 O3 2.8909 no 2_475
H7 C23 3.2642 no 1_455
H7 C24 3.4690 no 1_455
H7 H23 2.6546 no 1_455
H7 H23 3.0779 no 2_475
H7 H24 3.0592 no 1_455
H7 H41A 3.5943 no 1_365
H7 H46 3.0025 no 2_575
H8 S1 3.4047 no 1_455
H8 F2 3.0174 no 1_455
H8 O1 3.0166 no 1_455
H8 O3 2.9820 no 1_455
H8 H22 3.2980 no 2_475
H8 H23 3.1798 no 2_475
H8 H48 3.5282 no 1_455
H11A F1 2.8276 no 1_465
H11A F3 3.2996 no 1_465
H11A O2 2.7505 no 1_465
H11A C45 3.3010 no 1_365
H11A C45 3.5409 no 2_575
H11A C60 3.3957 no 1_465
H11A H44 3.4407 no 1_365
H11A H45 2.7695 no 1_365
H11A H45 2.9783 no 2_575
H11A H46 3.5641 no 2_575
H11A H49C 3.0269 no 1_465
H11B F1 3.2080 no 1_465
H11B F3 3.4137 no 1_465
H11B C35 3.0043 no 1_365
H11B C36 3.1210 no 1_365
H11B C37 3.2510 no 1_365
H11B C38 3.3041 no 1_365
H11B C39 3.2373 no 1_365
H11B C40 3.0830 no 1_365
H11B C44 3.3807 no 1_365
H11B H44 3.0078 no 1_365
H11B H45 3.4566 no 1_365
H12A C31 3.4224 no 1_365
H12A C32 3.1792 no 1_365
H12A C33 2.8971 no 1_365
H12A C34 2.8168 no 1_365
H12A C35 3.0379 no 1_365
H12A C40 3.4049 no 1_365
H12A C41 3.5321 no 1_365
H12A C44 3.4359 no 1_365
H12A H33 3.3191 no 1_365
H12A H41A 3.2806 no 1_365
H12A H44 2.5872 no 1_365
H12B S1 3.3512 no 2_475
H12B O2 2.5509 no 2_475
H12B O3 3.2277 no 2_475
H12B C44 3.4903 no 1_365
H12B C45 3.4974 no 1_365
H12B C45 3.2940 no 2_575
H12B C46 3.0777 no 2_575
H12B H44 2.8623 no 1_365
H12B H45 2.8752 no 1_365
H12B H45 2.8146 no 2_575
H12B H46 2.3508 no 2_575
H14 Se2 3.4788 no 1_455
H14 F6 2.8345 no 1_455
H14 O6 2.8150 no 1_455
H14 C50 3.4739 no 1_455
H14 H52 2.9929 no 2_566
H15 C50 3.1021 no 1_455
H15 C51 3.1331 no 1_455
H15 C51 3.0945 no 2_566
H15 C52 3.1904 no 1_455
H15 C52 3.0591 no 2_566
H15 C53 3.2014 no 1_455
H15 C54 3.1527 no 1_455
H15 C55 3.1262 no 1_455
H15 H51 2.5966 no 2_566
H15 H52 2.5296 no 2_566
H16 F4 3.0400 no 1_355
H16 O4 3.1179 no 1_355
H16 C36 3.3405 no 2_566
H16 C37 2.9919 no 2_566
H16 C38 3.4346 no 2_566
H16 H19C 3.5755 no 2_476
H16 H37 3.0311 no 2_566
H16 H42A 3.4353 no 2_566
H16 H51 3.1542 no 2_566
H17 S2 3.5138 no 2_576
H17 O4 2.3652 no 1_355
H17 O4 2.6965 no 2_576
H17 C42 3.4203 no 1_365
H17 C42 3.5557 no 2_566
H17 H17 3.2261 no 2_376
H17 H19A 3.3963 no 2_476
H17 H42A 2.6633 no 1_365
H17 H42A 2.6523 no 2_566
H17 H42B 3.3775 no 1_365
H18 S2 3.0983 no 2_576
H18 O4 3.1365 no 2_576
H18 O5 2.7077 no 2_576
H18 O6 3.4859 no 2_576
H18 C42 3.1570 no 1_365
H18 H19A 3.2494 no 2_476
H18 H42A 2.9472 no 1_365
H18 H42B 2.4809 no 1_365
H19A O6 2.6309 no 1_455
H19A C13 3.0247 no 2_476
H19A C14 3.3053 no 2_476
H19A C15 3.3882 no 2_476
H19A C16 3.2586 no 2_476
H19A C17 2.9646 no 2_476
H19A C18 2.8525 no 2_476
H19A H17 3.3963 no 2_476
H19A H18 3.2494 no 2_476
H19A H19A 3.1222 no 2_476
H19A H19B 3.5629 no 2_476
H19B S2 3.4804 no 2_576
H19B O5 2.5595 no 2_576
H19B O6 3.4371 no 2_576
H19B C52 3.3848 no 1_465
H19B H19A 3.5629 no 2_476
H19B H52 2.9041 no 1_465
H19C O6 3.5728 no 1_455
H19C C15 3.5413 no 2_476
H19C C16 3.3501 no 2_476
H19C C17 3.5712 no 2_476
H19C C33 3.5704 no 1_465
H19C C34 3.2463 no 1_465
H19C C35 3.1267 no 1_465
H19C C40 3.3745 no 1_465
H19C C51 3.4671 no 1_465
H19C H16 3.5755 no 2_476
H19C H51 3.0231 no 1_465
H19C H52 3.3957 no 1_465
H21 C47 3.1483 no 2_575
H21 H32 3.2989 no 1_465
H21 H33 3.4878 no 1_465
H21 H47 2.5478 no 2_575
H22 O1 3.0191 no 2_575
H22 O3 3.5583 no 2_575
H22 C47 3.1778 no 2_575
H22 C48 3.0794 no 2_575
H22 H8 3.2980 no 2_475
H22 H32 3.5135 no 1_465
H22 H47 3.5921 no 1_455
H22 H47 2.8356 no 2_575
H22 H48 2.6510 no 2_575
H23 S1 3.5099 no 2_575
H23 O3 3.4609 no .
H23 O3 2.4600 no 2_575
H23 C7 3.5457 no 1_655
H23 H7 2.6546 no 1_655
H23 H7 3.0779 no 2_475
H23 H8 3.1798 no 2_475
H23 H33 3.5346 no 1_465
H24 S1 3.5894 no .
H24 F2 2.7413 no .
H24 F3 2.7329 no .
H24 O3 2.7681 no .
H24 C7 3.5880 no 1_655
H24 C60 3.0782 no .
H24 H7 3.0592 no 1_655
H24 H33 3.3241 no 1_465
H25 Se2 3.5875 no 1_455
H25 F3 3.1285 no .
H25 F5 3.5056 no 1_455
H25 H33 3.1559 no 1_465
H32 C1 3.3668 no 1_645
H32 C2 3.4942 no 1_645
H32 C21 3.3030 no 1_645
H32 C22 3.4218 no 1_645
H32 H21 3.2989 no 1_645
H32 H22 3.5135 no 1_645
H33 Te1 3.2931 no 1_645
H33 C20 2.7881 no 1_645
H33 C21 2.9120 no 1_645
H33 C22 2.9888 no 1_645
H33 C23 2.9357 no 1_645
H33 C24 2.7799 no 1_645
H33 C25 2.6821 no 1_645
H33 H12A 3.3191 no 1_745
H33 H21 3.4878 no 1_645
H33 H23 3.5346 no 1_645
H33 H24 3.3241 no 1_645
H33 H25 3.1559 no 1_645
H37 S2 3.3976 no 2_766
H37 F4 2.9454 no 2_766
H37 O4 3.3219 no 2_766
H37 O5 2.7519 no 2_766
H37 C3 3.5003 no 1_745
H37 H3 3.2361 no 1_745
H37 H16 3.0311 no 2_566
H37 H53 3.1298 no 1_655
H38 F4 3.3810 no .
H38 F5 3.4434 no .
H38 F6 2.4392 no .
H38 C61 3.2957 no .
H41A C5 3.3282 no 1_745
H41A C6 3.1149 no 1_745
H41A C7 3.2259 no 1_745
H41A C8 3.5463 no 1_745
H41A H7 3.5943 no 1_745
H41A H12A 3.2806 no 1_745
H41B S2 3.3265 no 1_545
H41B F5 3.1270 no 1_545
H41B O4 2.9779 no 1_545
H41B O6 2.8404 no 1_545
H42A O4 2.9535 no 1_545
H42A O4 2.8039 no 2_766
H42A C17 3.2535 no 1_745
H42A C17 3.3778 no 2_566
H42A C18 3.4000 no 1_745
H42A H16 3.4353 no 2_566
H42A H17 2.6633 no 1_745
H42A H17 2.6523 no 2_566
H42A H18 2.9472 no 1_745
H42B O5 3.5963 no 2_766
H42B C1 3.2890 no 1_745
H42B C2 3.3035 no 1_745
H42B C3 3.2409 no 1_745
H42B C4 3.0892 no 1_745
H42B C5 2.9786 no 1_745
H42B C10 3.1641 no 1_745
H42B C17 3.5622 no 1_745
H42B C18 3.0988 no 1_745
H42B H17 3.3775 no 1_745
H42B H18 2.4809 no 1_745
H44 O2 3.2184 no 2_665
H44 C11 3.3298 no 1_745
H44 C12 3.0119 no 1_745
H44 H11A 3.4407 no 1_745
H44 H11B 3.0078 no 1_745
H44 H12A 2.5872 no 1_745
H44 H12B 2.8623 no 1_745
H44 H49B 2.9293 no 2_665
H45 F3 3.5628 no 1_655
H45 O2 2.8981 no 1_655
H45 O2 2.7328 no 2_665
H45 C11 3.3472 no 1_745
H45 C12 3.4514 no 1_745
H45 C12 3.5893 no 2_575
H45 H11A 2.7695 no 1_745
H45 H11A 2.9783 no 2_575
H45 H11B 3.4566 no 1_745
H45 H12B 2.8752 no 1_745
H45 H12B 2.8146 no 2_575
H45 H45 2.6881 no 2_765
H45 H49B 3.2843 no 2_665
H45 H49C 3.4929 no 2_665
H46 S1 3.5527 no 1_655
H46 F3 3.3295 no 1_655
H46 O2 3.1835 no 1_655
H46 O3 3.0976 no 1_655
H46 C6 2.8229 no 2_575
H46 C7 2.9780 no 2_575
H46 C12 2.9641 no 2_575
H46 H7 3.0025 no 2_575
H46 H11A 3.5641 no 2_575
H46 H12B 2.3508 no 2_575
H47 C20 3.0533 no 1_655
H47 C21 3.0789 no 1_655
H47 C21 3.1923 no 2_575
H47 C22 3.0700 no 1_655
H47 C22 3.3449 no 2_575
H47 C23 3.0853 no 1_655
H47 C24 3.0831 no 1_655
H47 C25 3.0960 no 1_655
H47 H21 2.5478 no 2_575
H47 H22 3.5921 no 1_655
H47 H22 2.8356 no 2_575
H48 Se1 3.2942 no 1_655
H48 O1 2.4297 no .
H48 C20 3.3248 no 1_655
H48 C22 3.5754 no 2_575
H48 H8 3.5282 no 1_655
H48 H22 2.6510 no 2_575
H49A C43 3.3929 no 2_665
H49A C44 3.5736 no 2_665
H49A C48 3.4387 no 2_665
H49A H49B 3.0249 no 2_665
H49B S1 3.4483 no .
H49B O1 3.0056 no .
H49B O2 2.8415 no .
H49B C43 3.1720 no 2_665
H49B C44 2.7609 no 2_665
H49B C45 3.0014 no 2_665
H49B C46 3.5972 no 2_665
H49B C49 3.5071 no 2_665
H49B H44 2.9293 no 2_665
H49B H45 3.2843 no 2_665
H49B H49A 3.0249 no 2_665
H49B H49B 3.2016 no 2_665
H49C O2 3.4255 no .
H49C C3 3.2139 no 1_645
H49C C4 3.0385 no 1_645
H49C C5 3.4059 no 1_645
H49C C11 3.5008 no 1_645
H49C C45 3.2664 no 2_665
H49C C46 3.3391 no 2_665
H49C H3 3.5246 no 1_645
H49C H11A 3.0269 no 1_645
H49C H45 3.4929 no 2_665
H51 C15 3.1044 no 2_566
H51 C16 3.3817 no 2_566
H51 H15 2.5966 no 2_566
H51 H16 3.1542 no 2_566
H51 H19C 3.0231 no 1_645
H52 F6 2.8903 no 2_666
H52 O5 2.7357 no 2_666
H52 C14 3.1802 no 2_566
H52 C15 2.9459 no 2_566
H52 C19 3.5486 no 1_645
H52 H2 3.3297 no 1_645
H52 H14 2.9929 no 2_566
H52 H15 2.5296 no 2_566
H52 H19B 2.9041 no 1_645
H52 H19C 3.3957 no 1_645
H53 F4 2.8545 no 1_455
H53 F4 2.9447 no 2_666
H53 F6 2.9392 no 2_666
H53 O5 2.9599 no 2_666
H53 C61 3.3714 no 2_666
H53 H3 3.5497 no 1_645
H53 H37 3.1298 no 1_455
H54 F1 2.9070 no .
H54 F2 2.8762 no .
H54 F4 2.9563 no 1_455
H54 F5 2.7879 no 1_455
H54 C60 3.4358 no .
H54 C61 3.4407 no 1_455
H54 H3 3.4466 no 1_645
H55 Se1 3.1688 no 1_655
H55 F1 3.1437 no .
H55 F2 2.9301 no .
H55 O1 3.5447 no .
H55 C60 3.5299 no .

loop_
_geom_torsion_atom_site_label_1
_geom_torsion_atom_site_label_2
_geom_torsion_atom_site_label_3
_geom_torsion_atom_site_label_4
_geom_torsion
_geom_torsion_publ_flag
C1 Te1 C13 C14 139.7(7) no
C1 Te1 C13 C18 -37.4(7) no
C13 Te1 C1 C2 105.7(6) no
C13 Te1 C1 C10 -72.4(7) no
C19 Te1 C1 C2 8.8(7) no
C19 Te1 C1 C10 -169.3(7) no
C19 Te1 C13 C14 -123.3(7) no
C19 Te1 C13 C18 59.6(7) no
C31 Te2 C43 C44 23.1(7) no
C31 Te2 C43 C48 -151.7(6) no
C43 Te2 C31 C32 -105.0(6) no
C43 Te2 C31 C40 74.6(6) no
C49 Te2 C31 C32 -9.7(7) no
C49 Te2 C31 C40 169.9(6) no
C49 Te2 C43 C44 -73.4(7) no
C49 Te2 C43 C48 111.8(6) no
C9 Se1 C20 C21 -15.2(8) no
C9 Se1 C20 C25 163.5(7) no
C20 Se1 C9 C8 96.5(7) no
C20 Se1 C9 C10 -80.9(7) no
C39 Se2 C50 C51 25.8(8) no
C39 Se2 C50 C55 -155.4(7) no
C50 Se2 C39 C38 -106.1(6) no
C50 Se2 C39 C40 71.6(7) no
O1 S1 C60 F1 -58.7(8) no
O1 S1 C60 F2 60.6(7) no
O1 S1 C60 F3 -178.4(7) no
O2 S1 C60 F1 59.9(8) no
O2 S1 C60 F2 179.3(6) no
O2 S1 C60 F3 -59.7(8) no
O3 S1 C60 F1 -177.9(7) no
O3 S1 C60 F2 -58.6(7) no
O3 S1 C60 F3 62.5(8) no
O4 S2 C61 F4 62.1(8) no
O4 S2 C61 F5 -59.1(8) no
O4 S2 C61 F6 178.5(7) no
O5 S2 C61 F4 -59.4(8) no
O5 S2 C61 F5 179.4(7) no
O5 S2 C61 F6 57.0(8) no
O6 S2 C61 F4 -178.2(7) no
O6 S2 C61 F5 60.6(8) no
O6 S2 C61 F6 -61.8(8) no
Te1 C1 C2 C3 -178.4(6) no
Te1 C1 C10 C5 176.2(5) no
Te1 C1 C10 C9 -2.4(13) no
C2 C1 C10 C5 -1.9(12) no
C2 C1 C10 C9 179.5(8) no
C10 C1 C2 C3 -0.2(13) no
C1 C2 C3 C4 0.5(13) no
C2 C3 C4 C5 1.4(12) no
C2 C3 C4 C11 -179.6(8) no
C3 C4 C5 C6 177.1(7) no
C3 C4 C5 C10 -3.9(13) no
C3 C4 C11 C12 -172.7(9) no
C5 C4 C11 C12 6.4(9) no
C11 C4 C5 C6 -2.1(10) no
C11 C4 C5 C10 176.9(7) no
C4 C5 C6 C7 179.1(7) no
C4 C5 C6 C12 -3.3(10) no
C4 C5 C10 C1 4.0(12) no
C4 C5 C10 C9 -177.2(8) no
C6 C5 C10 C1 -177.1(8) no
C6 C5 C10 C9 1.7(12) no
C10 C5 C6 C7 0.1(13) no
C10 C5 C6 C12 177.7(7) no
C5 C6 C7 C8 -0.8(13) no
C5 C6 C12 C11 7.1(9) no
C7 C6 C12 C11 -175.7(9) no
C12 C6 C7 C8 -177.8(8) no
C6 C7 C8 C9 -0.4(13) no
C7 C8 C9 Se1 -175.1(7) no
C7 C8 C9 C10 2.3(13) no
Se1 C9 C10 C1 -7.0(13) no
Se1 C9 C10 C5 174.5(5) no
C8 C9 C10 C1 175.7(8) no
C8 C9 C10 C5 -2.8(12) no
C4 C11 C12 C6 -7.8(9) no
Te1 C13 C14 C15 -178.2(6) no
Te1 C13 C18 C17 178.4(6) no
C14 C13 C18 C17 1.3(14) no
C18 C13 C14 C15 -1.1(14) no
C13 C14 C15 C16 1.2(15) no
C14 C15 C16 C17 -1.3(16) no
C15 C16 C17 C18 1.5(15) no
C16 C17 C18 C13 -1.5(15) no
Se1 C20 C21 C22 -177.7(6) no
Se1 C20 C25 C24 177.1(7) no
C21 C20 C25 C24 -4.2(16) no
C25 C20 C21 C22 3.7(15) no
C20 C21 C22 C23 -1.7(17) no
C21 C22 C23 C24 0.3(17) no
C22 C23 C24 C25 -0.8(17) no
C23 C24 C25 C20 2.7(17) no
Te2 C31 C32 C33 178.3(6) no
Te2 C31 C40 C35 -177.4(5) no
Te2 C31 C40 C39 0.1(12) no
C32 C31 C40 C35 2.2(11) no
C32 C31 C40 C39 179.7(8) no
C40 C31 C32 C33 -1.4(14) no
C31 C32 C33 C34 0.2(14) no
C32 C33 C34 C35 -0.2(13) no
C32 C33 C34 C41 -179.5(8) no
C33 C34 C35 C36 -177.1(8) no
C33 C34 C35 C40 1.3(13) no
C33 C34 C41 C42 177.1(10) no
C35 C34 C41 C42 -2.4(10) no
C41 C34 C35 C36 2.5(10) no
C41 C34 C35 C40 -179.2(8) no
C34 C35 C36 C37 177.2(7) no
C34 C35 C36 C42 -1.5(10) no
C34 C35 C40 C31 -2.3(12) no
C34 C35 C40 C39 179.8(8) no
C36 C35 C40 C31 175.9(7) no
C36 C35 C40 C39 -2.0(12) no
C40 C35 C36 C37 -1.2(13) no
C40 C35 C36 C42 -179.9(7) no
C35 C36 C37 C38 3.5(12) no
C35 C36 C42 C41 -0.1(10) no
C37 C36 C42 C41 -178.5(9) no
C42 C36 C37 C38 -178.2(9) no
C36 C37 C38 C39 -2.7(13) no
C37 C38 C39 Se2 177.2(7) no
C37 C38 C39 C40 -0.6(13) no
Se2 C39 C40 C31 7.8(13) no
Se2 C39 C40 C35 -174.8(5) no
C38 C39 C40 C31 -174.6(8) no
C38 C39 C40 C35 2.8(12) no
C34 C41 C42 C36 1.4(10) no
Te2 C43 C44 C45 -175.4(6) no
Te2 C43 C48 C47 175.6(6) no
C44 C43 C48 C47 0.9(14) no
C48 C43 C44 C45 -0.8(14) no
C43 C44 C45 C46 1.7(14) no
C44 C45 C46 C47 -2.8(15) no
C45 C46 C47 C48 2.9(15) no
C46 C47 C48 C43 -1.9(14) no
Se2 C50 C51 C52 179.8(7) no
Se2 C50 C55 C54 -179.2(7) no
C51 C50 C55 C54 -0.4(16) no
C55 C50 C51 C52 1.1(17) no
C50 C51 C52 C53 -1.2(18) no
C51 C52 C53 C54 0.5(17) no
C52 C53 C54 C55 0.2(17) no
C53 C54 C55 C50 -0.3(16) no
